data_1547474
loop_
_publ_author_name
'Bronner, Sarah M.'
'Herbert, Myles B.'
'Patel, Paresma R.'
'Marx, Vanessa M.'
'Grubbs, Robert H.'

_publ_section_title
;
 Ru-based Z-selective metathesis catalysts with modified cyclometalated
 carbene ligands
;
_journal_name_full 'Chemical Science'
_journal_page_first 4091
_journal_page_last 4098
_journal_paper_doi 10.1039/C4SC01541J
_journal_volume 5
_journal_year 2014
_chemical_formula_moiety 'C37 H49 N3 O4 Ru'
_chemical_formula_sum 'C37 H49 N3 O4 Ru'
_chemical_formula_weight 700.86
_space_group_crystal_system triclinic
_space_group_IT_number 2
_space_group_name_Hall '-P 1'
_space_group_name_H-M_alt 'P -1'
_symmetry_space_group_name_Hall '-P 1'
_symmetry_space_group_name_H-M 'P -1'
_atom_sites_solution_hydrogens geom
_atom_sites_solution_primary direct
_cell_angle_alpha 74.516(3)
_cell_angle_beta 85.839(3)
_cell_angle_gamma 64.889(3)
_cell_formula_units_Z 2
_cell_length_a 10.8243(8)
_cell_length_b 11.4812(10)
_cell_length_c 15.4419(13)
_cell_measurement_reflns_used 5015
_cell_measurement_temperature 100
_cell_measurement_theta_max 26.46
_cell_measurement_theta_min 2.36
_cell_volume 1672.8(2)
_computing_cell_refinement 'SAINT V8.34A (Bruker-AXS, 2007)'
_computing_data_collection 'APEX2 2013.10-0 (Bruker-AXS, 2007)'
_computing_data_reduction 'SAINT V8.34A (Bruker-AXS, 2007)'
_computing_molecular_graphics 'DIAMOND 3 (Crystal Impact, 1999)'
_computing_publication_material 'Olex2 (Dolomanov et al., 2009)'
_computing_structure_refinement 'SHELXL-2014/1 (Sheldrick, 2014)'
_computing_structure_solution 'XT (Sheldrick, 2012)'
_diffrn_ambient_temperature 100
_diffrn_detector_area_resol_mean 8.33
_diffrn_measured_fraction_theta_full 0.956
_diffrn_measured_fraction_theta_max 0.819
_diffrn_measurement_device_type 'Bruker APEX-II CCD'
_diffrn_measurement_method '\f and \w scans'
_diffrn_radiation_type MoK\a
_diffrn_radiation_wavelength 0.71073
_diffrn_reflns_av_R_equivalents 0.0881
_diffrn_reflns_av_unetI/netI 0.1739
_diffrn_reflns_Laue_measured_fraction_full 0.956
_diffrn_reflns_Laue_measured_fraction_max 0.819
_diffrn_reflns_limit_h_max 13
_diffrn_reflns_limit_h_min -13
_diffrn_reflns_limit_k_max 14
_diffrn_reflns_limit_k_min -14
_diffrn_reflns_limit_l_max 19
_diffrn_reflns_limit_l_min -17
_diffrn_reflns_number 17576
_diffrn_reflns_point_group_measured_fraction_full 0.956
_diffrn_reflns_point_group_measured_fraction_max 0.819
_diffrn_reflns_theta_full 25.000
_diffrn_reflns_theta_max 27.093
_diffrn_reflns_theta_min 1.370
_diffrn_source_current 30
_diffrn_source_power 1.5
_diffrn_source_target Mo
_diffrn_source_voltage 50
_diffrn_standards_number 0
_exptl_absorpt_coefficient_mu 0.512
_exptl_absorpt_correction_T_max 1.0000
_exptl_absorpt_correction_T_min 0.9168
_exptl_absorpt_correction_type none
_exptl_crystal_colour 'dichroic colorless/blue'
_exptl_crystal_density_diffrn 1.391
_exptl_crystal_description 'rhomboidal plate'
_exptl_crystal_F_000 736
_exptl_crystal_size_max 0.11
_exptl_crystal_size_mid 0.04
_exptl_crystal_size_min 0.03
_refine_diff_density_max 0.854
_refine_diff_density_min -0.823
_refine_diff_density_rms 0.096
_refine_ls_extinction_coef .
_refine_ls_extinction_method none
_refine_ls_goodness_of_fit_ref 0.744
_refine_ls_hydrogen_treatment constr
_refine_ls_matrix_type full
_refine_ls_number_parameters 414
_refine_ls_number_reflns 6036
_refine_ls_number_restraints 0
_refine_ls_restrained_S_all 0.744
_refine_ls_R_factor_all 0.0995
_refine_ls_R_factor_gt 0.0466
_refine_ls_shift/su_max 0.001
_refine_ls_shift/su_mean 0.000
_refine_ls_structure_factor_coef Fsqd
_refine_ls_weighting_details 'w=1/[\s^2^(Fo^2^)+(0.0300P)^2^] where P=(Fo^2^+2Fc^2^)/3'
_refine_ls_weighting_scheme calc
_refine_ls_wR_factor_gt 0.0709
_refine_ls_wR_factor_ref 0.0822
_reflns_Friedel_coverage 0.000
_reflns_Friedel_fraction_full .
_reflns_Friedel_fraction_max .
_reflns_number_gt 3640
_reflns_number_total 6036
_reflns_threshold_expression 'I > 2\s(I)'
_cod_data_source_file c4sc01541j2-2.cif
_cod_data_source_block a14032
_cod_database_code 1547474
_shelx_space_group_comment
;
The symmetry employed for this shelxl refinement is uniquely defined
by the following loop, which should always be used as a source of
symmetry information in preference to the above space-group names.
They are only intended as comments.
;
_shelx_estimated_absorpt_t_max 0.985
_shelx_estimated_absorpt_t_min 0.946
_olex2_refinement_description
;
1. Fixed Uiso
 At 1.2 times of:
  All C(H) groups, All C(H,H) groups
 At 1.5 times of:
  All C(H,H,H) groups
2.a Ternary CH refined with riding coordinates:
 C7(H7), C8(H8), C10(H10), C12(H12), C22(H22), C25(H25), C35(H35)
2.b Secondary CH2 refined with riding coordinates:
 C9(H9A,H9B), C11(H11A,H11B), C13(H13A,H13B), C14(H14A,H14B), C15(H15A,H15B)
2.c Aromatic/amide H refined with riding coordinates:
 C18(H18), C19(H19), C20(H20), C28(H28), C30(H30), C31(H31), C32(H32), C33(H33)
2.d Idealised Me refined as rotating group:
 C4(H4A,H4B,H4C), C5(H5A,H5B,H5C), C23(H23A,H23B,H23C), C24(H24A,H24B,H24C),
 C26(H26A,H26B,H26C), C27(H27A,H27B,H27C), C36(H36A,H36B,H36C), C37(H37A,H37B,
 H37C)
;

loop_
_space_group_symop_operation_xyz
'x, y, z'
'-x, -y, -z'

loop_
_atom_site_label
_atom_site_type_symbol
_atom_site_fract_x
_atom_site_fract_y
_atom_site_fract_z
_atom_site_U_iso_or_equiv
_atom_site_adp_type
_atom_site_occupancy
_atom_site_site_symmetry_order
_atom_site_calc_flag
_atom_site_refinement_flags_posn
_atom_site_refinement_flags_adp
_atom_site_refinement_flags_occupancy
_atom_site_disorder_assembly
_atom_site_disorder_group
Ru1 Ru 0.73806(4) 0.83640(4) 0.76910(2) 0.01626(11) Uani 1 1 d . . . . .
O1 O 0.7191(3) 0.6370(3) 0.82796(17) 0.0189(7) Uani 1 1 d . . . . .
O2 O 0.9321(3) 0.7912(3) 0.85177(19) 0.0263(7) Uani 1 1 d . . . . .
O3 O 0.7349(3) 0.8529(3) 0.90911(17) 0.0216(7) Uani 1 1 d . . . . .
O4 O 0.9128(3) 0.8113(3) 0.9903(2) 0.0356(8) Uani 1 1 d . . . . .
N1 N 0.7427(3) 1.0335(3) 0.6092(2) 0.0126(8) Uani 1 1 d . . . . .
N2 N 0.6803(3) 1.1346(3) 0.7148(2) 0.0129(8) Uani 1 1 d . . . . .
N3 N 0.8593(4) 0.8189(3) 0.9199(2) 0.0238(9) Uani 1 1 d . . . . .
C1 C 0.7241(4) 1.0123(4) 0.6995(3) 0.0125(9) Uani 1 1 d . . . . .
C2 C 0.7047(4) 1.1691(4) 0.5686(3) 0.0144(10) Uani 1 1 d . . . . .
C3 C 0.6676(4) 1.2314(4) 0.6347(3) 0.0134(10) Uani 1 1 d . . . . .
C4 C 0.6988(4) 1.2307(4) 0.4692(2) 0.0215(11) Uani 1 1 d . . . . .
H4A H 0.7902 1.1935 0.4460 0.032 Uiso 1 1 calc GR . . . .
H4B H 0.6663 1.3274 0.4579 0.032 Uiso 1 1 calc GR . . . .
H4C H 0.6361 1.2114 0.4387 0.032 Uiso 1 1 calc GR . . . .
C5 C 0.6111(4) 1.3768(4) 0.6308(3) 0.0262(11) Uani 1 1 d . . . . .
H5A H 0.5111 1.4140 0.6299 0.039 Uiso 1 1 calc GR . . . .
H5B H 0.6400 1.4236 0.5761 0.039 Uiso 1 1 calc GR . . . .
H5C H 0.6453 1.3879 0.6837 0.039 Uiso 1 1 calc GR . . . .
C6 C 0.7848(4) 0.9172(4) 0.5714(3) 0.0152(10) Uani 1 1 d . . . . .
C7 C 0.8366(4) 0.7949(4) 0.6545(3) 0.0165(10) Uani 1 1 d . . . . .
H7 H 0.9302 0.7855 0.6672 0.020 Uiso 1 1 calc R . . . .
C8 C 0.8675(4) 0.6685(4) 0.6232(3) 0.0221(11) Uani 1 1 d . . . . .
H8 H 0.8969 0.5893 0.6766 0.026 Uiso 1 1 calc R . . . .
C9 C 0.7442(4) 0.6786(4) 0.5750(3) 0.0259(11) Uani 1 1 d . . . . .
H9A H 0.6681 0.6889 0.6163 0.031 Uiso 1 1 calc R . . . .
H9B H 0.7678 0.5962 0.5560 0.031 Uiso 1 1 calc R . . . .
C10 C 0.7001(4) 0.7986(4) 0.4928(3) 0.0218(11) Uani 1 1 d . . . . .
H10 H 0.6190 0.8055 0.4610 0.026 Uiso 1 1 calc R . . . .
C11 C 0.8183(4) 0.7806(4) 0.4292(3) 0.0228(11) Uani 1 1 d . . . . .
H11A H 0.8434 0.6980 0.4101 0.027 Uiso 1 1 calc R . . . .
H11B H 0.7899 0.8567 0.3749 0.027 Uiso 1 1 calc R . . . .
C12 C 0.9417(4) 0.7724(4) 0.4773(3) 0.0228(11) Uani 1 1 d . . . . .
H12 H 1.0185 0.7612 0.4355 0.027 Uiso 1 1 calc R . . . .
C13 C 0.9018(4) 0.9024(4) 0.5063(3) 0.0182(10) Uani 1 1 d . . . . .
H13A H 0.9815 0.8989 0.5364 0.022 Uiso 1 1 calc R . . . .
H13B H 0.8722 0.9799 0.4529 0.022 Uiso 1 1 calc R . . . .
C14 C 0.6634(4) 0.9255(4) 0.5225(3) 0.0181(10) Uani 1 1 d . . . . .
H14A H 0.6344 1.0032 0.4692 0.022 Uiso 1 1 calc R . . . .
H14B H 0.5860 0.9383 0.5629 0.022 Uiso 1 1 calc R . . . .
C15 C 0.9855(4) 0.6525(4) 0.5591(3) 0.0245(11) Uani 1 1 d . . . . .
H15A H 1.0660 0.6452 0.5907 0.029 Uiso 1 1 calc R . . . .
H15B H 1.0116 0.5700 0.5397 0.029 Uiso 1 1 calc R . . . .
C16 C 0.6704(4) 1.1584(3) 0.8034(2) 0.0116(9) Uani 1 1 d . . . . .
C17 C 0.7844(4) 1.1557(4) 0.8419(3) 0.0140(10) Uani 1 1 d . . . . .
C18 C 0.7748(4) 1.1784(4) 0.9269(3) 0.0157(10) Uani 1 1 d . . . . .
H18 H 0.8512 1.1769 0.9546 0.019 Uiso 1 1 calc R . . . .
C19 C 0.6523(4) 1.2036(4) 0.9713(3) 0.0190(10) Uani 1 1 d . . . . .
H19 H 0.6459 1.2188 1.0293 0.023 Uiso 1 1 calc R . . . .
C20 C 0.5410(4) 1.2063(4) 0.9313(3) 0.0180(10) Uani 1 1 d . . . . .
H20 H 0.4587 1.2237 0.9625 0.022 Uiso 1 1 calc R . . . .
C21 C 0.5461(4) 1.1843(4) 0.8467(3) 0.0142(10) Uani 1 1 d . . . . .
C22 C 0.9191(4) 1.1300(4) 0.7937(3) 0.0242(11) Uani 1 1 d . . . . .
H22 H 0.9126 1.1016 0.7390 0.029 Uiso 1 1 calc R . . . .
C23 C 1.0439(4) 1.0206(4) 0.8515(3) 0.0330(12) Uani 1 1 d . . . . .
H23A H 1.0553 1.0485 0.9040 0.050 Uiso 1 1 calc GR . . . .
H23B H 1.1255 1.0051 0.8160 0.050 Uiso 1 1 calc GR . . . .
H23C H 1.0309 0.9383 0.8717 0.050 Uiso 1 1 calc GR . . . .
C24 C 0.9418(4) 1.2570(4) 0.7630(3) 0.0349(13) Uani 1 1 d . . . . .
H24A H 0.8606 1.3293 0.7283 0.052 Uiso 1 1 calc GR . . . .
H24B H 1.0210 1.2417 0.7252 0.052 Uiso 1 1 calc GR . . . .
H24C H 0.9584 1.2815 0.8157 0.052 Uiso 1 1 calc GR . . . .
C25 C 0.4219(4) 1.1854(4) 0.8056(3) 0.0193(10) Uani 1 1 d . . . . .
H25 H 0.4485 1.1607 0.7474 0.023 Uiso 1 1 calc R . . . .
C26 C 0.3781(4) 1.0820(4) 0.8663(3) 0.0309(12) Uani 1 1 d . . . . .
H26A H 0.4572 0.9954 0.8823 0.046 Uiso 1 1 calc GR . . . .
H26B H 0.3077 1.0749 0.8344 0.046 Uiso 1 1 calc GR . . . .
H26C H 0.3414 1.1095 0.9211 0.046 Uiso 1 1 calc GR . . . .
C27 C 0.3033(4) 1.3237(4) 0.7850(3) 0.0322(12) Uani 1 1 d . . . . .
H27A H 0.2749 1.3504 0.8411 0.048 Uiso 1 1 calc GR . . . .
H27B H 0.2264 1.3217 0.7566 0.048 Uiso 1 1 calc GR . . . .
H27C H 0.3324 1.3879 0.7442 0.048 Uiso 1 1 calc GR . . . .
C28 C 0.5610(4) 0.8813(4) 0.7344(2) 0.0171(10) Uani 1 1 d . . . . .
H28 H 0.5073 0.9680 0.6980 0.020 Uiso 1 1 calc R . . . .
C29 C 0.5027(4) 0.7840(4) 0.7625(2) 0.0157(10) Uani 1 1 d . . . . .
C30 C 0.3669(4) 0.8123(4) 0.7441(3) 0.0182(10) Uani 1 1 d . . . . .
H30 H 0.3075 0.8996 0.7115 0.022 Uiso 1 1 calc R . . . .
C31 C 0.3168(4) 0.7168(4) 0.7719(3) 0.0215(11) Uani 1 1 d . . . . .
H31 H 0.2239 0.7379 0.7593 0.026 Uiso 1 1 calc R . . . .
C32 C 0.4033(4) 0.5909(4) 0.8180(3) 0.0215(11) Uani 1 1 d . . . . .
H32 H 0.3696 0.5244 0.8362 0.026 Uiso 1 1 calc R . . . .
C33 C 0.5387(4) 0.5573(4) 0.8391(3) 0.0189(10) Uani 1 1 d . . . . .
H33 H 0.5968 0.4693 0.8715 0.023 Uiso 1 1 calc R . . . .
C34 C 0.5871(4) 0.6537(4) 0.8122(3) 0.0158(10) Uani 1 1 d . . . . .
C35 C 0.8087(4) 0.5123(4) 0.8912(3) 0.0216(11) Uani 1 1 d . . . . .
H35 H 0.8003 0.4360 0.8768 0.026 Uiso 1 1 calc R . . . .
C36 C 0.7660(4) 0.5153(4) 0.9866(3) 0.0320(13) Uani 1 1 d . . . . .
H36A H 0.7752 0.5892 1.0015 0.048 Uiso 1 1 calc GR . . . .
H36B H 0.8245 0.4310 1.0284 0.048 Uiso 1 1 calc GR . . . .
H36C H 0.6707 0.5278 0.9915 0.048 Uiso 1 1 calc GR . . . .
C37 C 0.9539(4) 0.4976(4) 0.8778(3) 0.0265(11) Uani 1 1 d . . . . .
H37A H 0.9760 0.4986 0.8150 0.040 Uiso 1 1 calc GR . . . .
H37B H 1.0166 0.4130 0.9173 0.040 Uiso 1 1 calc GR . . . .
H37C H 0.9632 0.5715 0.8924 0.040 Uiso 1 1 calc GR . . . .

loop_
_atom_site_aniso_label
_atom_site_aniso_U_11
_atom_site_aniso_U_22
_atom_site_aniso_U_33
_atom_site_aniso_U_23
_atom_site_aniso_U_13
_atom_site_aniso_U_12
Ru1 0.0177(2) 0.0140(2) 0.0193(2) -0.00489(16) 0.00184(15) -0.00867(15)
O1 0.0227(17) 0.0123(16) 0.0191(16) 0.0016(14) -0.0006(13) -0.0081(13)
O2 0.0242(17) 0.0266(18) 0.0284(19) -0.0090(16) 0.0030(15) -0.0102(14)
O3 0.0306(19) 0.0208(18) 0.0183(17) -0.0064(14) 0.0041(14) -0.0151(15)
O4 0.045(2) 0.036(2) 0.028(2) -0.0094(17) -0.0101(16) -0.0175(17)
N1 0.0141(19) 0.010(2) 0.016(2) -0.0041(17) 0.0002(15) -0.0066(15)
N2 0.0141(19) 0.014(2) 0.014(2) -0.0086(17) 0.0023(15) -0.0062(16)
N3 0.040(3) 0.014(2) 0.019(2) 0.0001(18) -0.010(2) -0.0134(19)
C1 0.010(2) 0.016(3) 0.012(2) -0.004(2) 0.0009(18) -0.0053(19)
C2 0.014(2) 0.012(3) 0.018(3) 0.001(2) -0.0045(19) -0.0077(19)
C3 0.019(2) 0.007(2) 0.014(2) 0.001(2) -0.0062(19) -0.0061(19)
C4 0.025(3) 0.017(3) 0.020(3) -0.003(2) -0.003(2) -0.007(2)
C5 0.037(3) 0.017(3) 0.024(3) -0.006(2) 0.003(2) -0.011(2)
C6 0.022(2) 0.011(2) 0.016(2) -0.007(2) 0.0039(19) -0.0091(19)
C7 0.014(2) 0.016(2) 0.020(2) -0.010(2) 0.0051(19) -0.0053(19)
C8 0.033(3) 0.013(2) 0.019(3) 0.001(2) -0.004(2) -0.011(2)
C9 0.041(3) 0.023(3) 0.027(3) -0.017(2) 0.017(2) -0.022(2)
C10 0.019(2) 0.028(3) 0.027(3) -0.014(2) 0.002(2) -0.014(2)
C11 0.037(3) 0.019(3) 0.018(3) -0.009(2) 0.005(2) -0.014(2)
C12 0.024(3) 0.020(3) 0.026(3) -0.011(2) 0.012(2) -0.010(2)
C13 0.020(2) 0.018(2) 0.020(2) -0.007(2) 0.0002(19) -0.0102(19)
C14 0.016(2) 0.023(3) 0.015(2) -0.007(2) 0.0016(19) -0.008(2)
C15 0.029(3) 0.020(3) 0.028(3) -0.014(2) 0.003(2) -0.009(2)
C16 0.017(2) 0.003(2) 0.012(2) -0.0018(19) -0.0014(19) -0.0019(18)
C17 0.014(2) 0.008(2) 0.019(3) -0.004(2) -0.0009(19) -0.0031(18)
C18 0.018(2) 0.011(2) 0.018(3) -0.004(2) -0.007(2) -0.0043(19)
C19 0.031(3) 0.012(2) 0.012(2) -0.003(2) 0.002(2) -0.008(2)
C20 0.016(2) 0.019(3) 0.018(2) -0.007(2) 0.0059(19) -0.0045(19)
C21 0.017(2) 0.006(2) 0.018(2) -0.0017(19) -0.0008(19) -0.0044(18)
C22 0.018(2) 0.037(3) 0.031(3) -0.026(2) 0.008(2) -0.015(2)
C23 0.015(2) 0.028(3) 0.056(3) -0.012(3) 0.002(2) -0.008(2)
C24 0.026(3) 0.051(3) 0.032(3) -0.013(3) 0.018(2) -0.022(2)
C25 0.014(2) 0.023(3) 0.023(3) -0.012(2) 0.0020(19) -0.006(2)
C26 0.031(3) 0.044(3) 0.037(3) -0.022(3) 0.017(2) -0.029(2)
C27 0.018(3) 0.038(3) 0.046(3) -0.021(3) -0.002(2) -0.010(2)
C28 0.025(2) 0.016(2) 0.007(2) -0.002(2) 0.0017(19) -0.007(2)
C29 0.024(3) 0.016(3) 0.011(2) -0.006(2) 0.0037(19) -0.012(2)
C30 0.024(3) 0.020(3) 0.014(2) -0.006(2) -0.0004(19) -0.011(2)
C31 0.023(3) 0.027(3) 0.023(3) -0.008(2) 0.005(2) -0.019(2)
C32 0.036(3) 0.023(3) 0.020(3) -0.010(2) 0.008(2) -0.024(2)
C33 0.028(3) 0.016(2) 0.018(2) -0.006(2) 0.003(2) -0.013(2)
C34 0.018(2) 0.017(3) 0.018(2) -0.009(2) 0.0000(19) -0.010(2)
C35 0.024(3) 0.013(3) 0.025(3) -0.005(2) 0.002(2) -0.005(2)
C36 0.028(3) 0.031(3) 0.022(3) -0.001(2) 0.001(2) -0.002(2)
C37 0.029(3) 0.018(3) 0.028(3) -0.003(2) -0.003(2) -0.008(2)

loop_
_atom_type_symbol
_atom_type_description
_atom_type_scat_dispersion_real
_atom_type_scat_dispersion_imag
_atom_type_scat_source
C C 0.0033 0.0016 'International Tables Vol C Tables 4.2.6.8 and 6.1.1.4'
H H 0.0000 0.0000 'International Tables Vol C Tables 4.2.6.8 and 6.1.1.4'
N N 0.0061 0.0033 'International Tables Vol C Tables 4.2.6.8 and 6.1.1.4'
O O 0.0106 0.0060 'International Tables Vol C Tables 4.2.6.8 and 6.1.1.4'
Ru Ru -1.2594 0.8363 'International Tables Vol C Tables 4.2.6.8 and 6.1.1.4'

loop_
_exptl_crystal_face_index_h
_exptl_crystal_face_index_k
_exptl_crystal_face_index_l
_exptl_crystal_face_perp_dist
-1.00 1.00 -2.00 0.0270
1.00 -1.00 2.00 0.0190
-1.00 -1.00 2.00 0.0080
1.00 1.00 -2.00 0.0120
-1.00 2.00 -1.00 0.0190
1.00 -2.00 1.00 0.0180

loop_
_geom_angle_atom_site_label_1
_geom_angle_atom_site_label_2
_geom_angle_atom_site_label_3
_geom_angle
_geom_angle_site_symmetry_1
_geom_angle_site_symmetry_3
O1 Ru1 O2 99.22(9) . .
O3 Ru1 O1 87.26(9) . .
O3 Ru1 O2 56.39(10) . .
C1 Ru1 O1 167.45(13) . .
C1 Ru1 O2 93.07(13) . .
C1 Ru1 O3 101.76(14) . .
C1 Ru1 C7 77.99(16) . .
C7 Ru1 O1 98.05(13) . .
C7 Ru1 O2 96.21(13) . .
C7 Ru1 O3 152.60(13) . .
C28 Ru1 O1 78.13(14) . .
C28 Ru1 O2 163.28(13) . .
C28 Ru1 O3 106.90(14) . .
C28 Ru1 C1 90.80(16) . .
C28 Ru1 C7 100.50(16) . .
C34 O1 Ru1 110.1(2) . .
C34 O1 C35 117.0(3) . .
C35 O1 Ru1 131.5(2) . .
N3 O2 Ru1 90.6(2) . .
N3 O3 Ru1 97.2(2) . .
C1 N1 C2 110.6(3) . .
C1 N1 C6 117.0(3) . .
C2 N1 C6 132.1(3) . .
C1 N2 C3 110.8(3) . .
C1 N2 C16 124.6(3) . .
C3 N2 C16 123.9(3) . .
O3 N3 O2 115.8(3) . .
O4 N3 O2 120.8(4) . .
O4 N3 O3 123.4(4) . .
N1 C1 Ru1 118.8(3) . .
N2 C1 Ru1 135.8(3) . .
N2 C1 N1 104.7(3) . .
N1 C2 C4 125.3(4) . .
C3 C2 N1 106.8(3) . .
C3 C2 C4 127.8(4) . .
N2 C3 C5 122.2(4) . .
C2 C3 N2 107.1(3) . .
C2 C3 C5 130.5(4) . .
C2 C4 H4A 109.5 . .
C2 C4 H4B 109.5 . .
C2 C4 H4C 109.5 . .
H4A C4 H4B 109.5 . .
H4A C4 H4C 109.5 . .
H4B C4 H4C 109.5 . .
C3 C5 H5A 109.5 . .
C3 C5 H5B 109.5 . .
C3 C5 H5C 109.5 . .
H5A C5 H5B 109.5 . .
H5A C5 H5C 109.5 . .
H5B C5 H5C 109.5 . .
N1 C6 C7 104.4(3) . .
N1 C6 C13 114.3(3) . .
N1 C6 C14 109.8(3) . .
C13 C6 C7 108.1(3) . .
C14 C6 C7 111.7(3) . .
C14 C6 C13 108.6(3) . .
Ru1 C7 H7 102.4 . .
C6 C7 Ru1 112.6(2) . .
C6 C7 H7 102.4 . .
C8 C7 Ru1 125.4(3) . .
C8 C7 C6 108.4(3) . .
C8 C7 H7 102.4 . .
C7 C8 H8 109.3 . .
C9 C8 C7 112.1(3) . .
C9 C8 H8 109.3 . .
C9 C8 C15 109.8(3) . .
C15 C8 C7 107.1(3) . .
C15 C8 H8 109.3 . .
C8 C9 H9A 109.8 . .
C8 C9 H9B 109.8 . .
C8 C9 C10 109.5(3) . .
H9A C9 H9B 108.2 . .
C10 C9 H9A 109.8 . .
C10 C9 H9B 109.8 . .
C9 C10 H10 109.6 . .
C9 C10 C11 109.1(3) . .
C11 C10 H10 109.6 . .
C14 C10 C9 109.6(3) . .
C14 C10 H10 109.6 . .
C14 C10 C11 109.2(3) . .
C10 C11 H11A 109.7 . .
C10 C11 H11B 109.7 . .
H11A C11 H11B 108.2 . .
C12 C11 C10 109.7(3) . .
C12 C11 H11A 109.7 . .
C12 C11 H11B 109.7 . .
C11 C12 H12 109.4 . .
C11 C12 C13 109.3(3) . .
C13 C12 H12 109.4 . .
C15 C12 C11 108.6(3) . .
C15 C12 H12 109.4 . .
C15 C12 C13 110.5(3) . .
C6 C13 C12 108.7(3) . .
C6 C13 H13A 110.0 . .
C6 C13 H13B 110.0 . .
C12 C13 H13A 110.0 . .
C12 C13 H13B 110.0 . .
H13A C13 H13B 108.3 . .
C6 C14 C10 110.6(3) . .
C6 C14 H14A 109.5 . .
C6 C14 H14B 109.5 . .
C10 C14 H14A 109.5 . .
C10 C14 H14B 109.5 . .
H14A C14 H14B 108.1 . .
C8 C15 H15A 109.7 . .
C8 C15 H15B 109.7 . .
C12 C15 C8 109.7(3) . .
C12 C15 H15A 109.7 . .
C12 C15 H15B 109.7 . .
H15A C15 H15B 108.2 . .
C17 C16 N2 118.6(3) . .
C17 C16 C21 122.5(4) . .
C21 C16 N2 118.9(3) . .
C16 C17 C22 122.4(4) . .
C18 C17 C16 118.5(4) . .
C18 C17 C22 119.1(3) . .
C17 C18 H18 120.1 . .
C17 C18 C19 119.8(4) . .
C19 C18 H18 120.1 . .
C18 C19 H19 119.8 . .
C20 C19 C18 120.4(4) . .
C20 C19 H19 119.8 . .
C19 C20 H20 119.2 . .
C19 C20 C21 121.7(4) . .
C21 C20 H20 119.2 . .
C16 C21 C25 122.8(4) . .
C20 C21 C16 117.1(4) . .
C20 C21 C25 120.1(4) . .
C17 C22 H22 108.0 . .
C23 C22 C17 113.3(3) . .
C23 C22 H22 108.0 . .
C24 C22 C17 110.9(3) . .
C24 C22 H22 108.0 . .
C24 C22 C23 108.5(3) . .
C22 C23 H23A 109.5 . .
C22 C23 H23B 109.5 . .
C22 C23 H23C 109.5 . .
H23A C23 H23B 109.5 . .
H23A C23 H23C 109.5 . .
H23B C23 H23C 109.5 . .
C22 C24 H24A 109.5 . .
C22 C24 H24B 109.5 . .
C22 C24 H24C 109.5 . .
H24A C24 H24B 109.5 . .
H24A C24 H24C 109.5 . .
H24B C24 H24C 109.5 . .
C21 C25 H25 107.7 . .
C21 C25 C26 111.1(3) . .
C21 C25 C27 111.6(3) . .
C26 C25 H25 107.7 . .
C26 C25 C27 110.7(3) . .
C27 C25 H25 107.7 . .
C25 C26 H26A 109.5 . .
C25 C26 H26B 109.5 . .
C25 C26 H26C 109.5 . .
H26A C26 H26B 109.5 . .
H26A C26 H26C 109.5 . .
H26B C26 H26C 109.5 . .
C25 C27 H27A 109.5 . .
C25 C27 H27B 109.5 . .
C25 C27 H27C 109.5 . .
H27A C27 H27B 109.5 . .
H27A C27 H27C 109.5 . .
H27B C27 H27C 109.5 . .
Ru1 C28 H28 119.9 . .
C29 C28 Ru1 120.3(3) . .
C29 C28 H28 119.9 . .
C30 C29 C28 124.0(4) . .
C30 C29 C34 117.4(4) . .
C34 C29 C28 118.6(3) . .
C29 C30 H30 119.1 . .
C31 C30 C29 121.8(4) . .
C31 C30 H30 119.1 . .
C30 C31 H31 120.7 . .
C32 C31 C30 118.7(4) . .
C32 C31 H31 120.7 . .
C31 C32 H32 118.9 . .
C31 C32 C33 122.2(4) . .
C33 C32 H32 118.9 . .
C32 C33 H33 120.7 . .
C34 C33 C32 118.7(4) . .
C34 C33 H33 120.7 . .
O1 C34 C29 112.7(3) . .
C33 C34 O1 126.0(3) . .
C33 C34 C29 121.2(4) . .
O1 C35 H35 109.0 . .
O1 C35 C36 109.7(3) . .
O1 C35 C37 107.6(3) . .
C36 C35 H35 109.0 . .
C37 C35 H35 109.0 . .
C37 C35 C36 112.4(3) . .
C35 C36 H36A 109.5 . .
C35 C36 H36B 109.5 . .
C35 C36 H36C 109.5 . .
H36A C36 H36B 109.5 . .
H36A C36 H36C 109.5 . .
H36B C36 H36C 109.5 . .
C35 C37 H37A 109.5 . .
C35 C37 H37B 109.5 . .
C35 C37 H37C 109.5 . .
H37A C37 H37B 109.5 . .
H37A C37 H37C 109.5 . .
H37B C37 H37C 109.5 . .

loop_
_geom_bond_atom_site_label_1
_geom_bond_atom_site_label_2
_geom_bond_distance
_geom_bond_site_symmetry_2
Ru1 O1 2.317(3) .
Ru1 O2 2.328(3) .
Ru1 O3 2.217(3) .
Ru1 C1 1.965(4) .
Ru1 C7 2.060(4) .
Ru1 C28 1.841(4) .
O1 C34 1.389(4) .
O1 C35 1.468(4) .
O2 N3 1.294(4) .
O3 N3 1.243(4) .
O4 N3 1.233(4) .
N1 C1 1.365(4) .
N1 C2 1.400(5) .
N1 C6 1.481(5) .
N2 C1 1.360(5) .
N2 C3 1.396(5) .
N2 C16 1.452(4) .
C2 C3 1.342(5) .
C2 C4 1.502(5) .
C3 C5 1.500(5) .
C4 H4A 0.9800 .
C4 H4B 0.9800 .
C4 H4C 0.9800 .
C5 H5A 0.9800 .
C5 H5B 0.9800 .
C5 H5C 0.9800 .
C6 C7 1.552(5) .
C6 C13 1.538(5) .
C6 C14 1.518(5) .
C7 H7 1.0000 .
C7 C8 1.546(5) .
C8 H8 1.0000 .
C8 C9 1.522(5) .
C8 C15 1.536(5) .
C9 H9A 0.9900 .
C9 H9B 0.9900 .
C9 C10 1.527(5) .
C10 H10 1.0000 .
C10 C11 1.532(5) .
C10 C14 1.527(5) .
C11 H11A 0.9900 .
C11 H11B 0.9900 .
C11 C12 1.531(5) .
C12 H12 1.0000 .
C12 C13 1.548(5) .
C12 C15 1.523(5) .
C13 H13A 0.9900 .
C13 H13B 0.9900 .
C14 H14A 0.9900 .
C14 H14B 0.9900 .
C15 H15A 0.9900 .
C15 H15B 0.9900 .
C16 C17 1.394(5) .
C16 C21 1.408(5) .
C17 C18 1.393(5) .
C17 C22 1.537(5) .
C18 H18 0.9500 .
C18 C19 1.400(5) .
C19 H19 0.9500 .
C19 C20 1.377(5) .
C20 H20 0.9500 .
C20 C21 1.389(5) .
C21 C25 1.521(5) .
C22 H22 1.0000 .
C22 C23 1.528(5) .
C22 C24 1.526(6) .
C23 H23A 0.9800 .
C23 H23B 0.9800 .
C23 H23C 0.9800 .
C24 H24A 0.9800 .
C24 H24B 0.9800 .
C24 H24C 0.9800 .
C25 H25 1.0000 .
C25 C26 1.526(5) .
C25 C27 1.527(5) .
C26 H26A 0.9800 .
C26 H26B 0.9800 .
C26 H26C 0.9800 .
C27 H27A 0.9800 .
C27 H27B 0.9800 .
C27 H27C 0.9800 .
C28 H28 0.9500 .
C28 C29 1.461(5) .
C29 C30 1.397(5) .
C29 C34 1.411(5) .
C30 H30 0.9500 .
C30 C31 1.379(5) .
C31 H31 0.9500 .
C31 C32 1.368(5) .
C32 H32 0.9500 .
C32 C33 1.387(5) .
C33 H33 0.9500 .
C33 C34 1.374(5) .
C35 H35 1.0000 .
C35 C36 1.517(5) .
C35 C37 1.512(5) .
C36 H36A 0.9800 .
C36 H36B 0.9800 .
C36 H36C 0.9800 .
C37 H37A 0.9800 .
C37 H37B 0.9800 .
C37 H37C 0.9800 .
